data_9013072
loop_
_publ_author_name
'Daniels, P.'
'Krosse, S.'
'Werding, G.'
'Schreyer, W.'

_publ_section_title
;"Pseudosinhalite", a new hydrous MgAl-borate: synthesis, phase
 characterization, crystal structure, and PT-stability Locality: synthetic
;
_journal_name_full 'Contributions to Mineralogy and Petrology'
_journal_page_first 261
_journal_page_last 271
_journal_paper_doi 10.1007/s004100050307
_journal_volume 128
_journal_year 1997
_chemical_compound_source Synthetic
_chemical_formula_sum 'Al3 B2 H Mg2 O10'
_chemical_name_mineral Pseudosinhalite
_space_group_IT_number 14
_symmetry_space_group_name_Hall '-P 2ybc'
_symmetry_space_group_name_H-M 'P 1 21/c 1'
_cell_angle_alpha 90
_cell_angle_beta 110.68
_cell_angle_gamma 90
_cell_length_a 7.455
_cell_length_b 4.330
_cell_length_c 9.825
_cell_formula_units_Z 2
_cell_volume 296.718
_database_code_amcsd 0012323
_exptl_crystal_density_diffrn 3.494
_cod_original_cell_volume 296.717
_cod_original_formula_sum 'Al3 Mg2 B2 O10 H'
_cod_database_code 9013072

loop_
_space_group_symop_operation_xyz
x,y,z
x,1/2-y,1/2+z
-x,1/2+y,1/2-z
-x,-y,-z

loop_
_atom_site_label
_atom_site_fract_x
_atom_site_fract_y
_atom_site_fract_z
_atom_site_occupancy
_atom_site_U_iso_or_equiv
AlM1 0.00000 0.00000 0.00000 1.00000 0.00490
AlM2 -0.19293 0.01587 -0.32576 0.90000 0.00430
MgM2 -0.19293 0.01587 -0.32576 0.10000 0.00430
AlM3 -0.42210 0.00736 -0.11008 0.10000 0.00480
MgM3 -0.42210 0.00736 -0.11008 0.90000 0.00480
B 0.20610 0.08670 -0.36180 1.00000 0.00530
O1 -0.20570 0.25390 -0.13410 1.00000 0.00600
O2 -0.38260 -0.27620 -0.24905 1.00000 0.00600
O3 -0.03700 -0.26680 -0.16062 1.00000 0.00620
O4 -0.20300 -0.25010 0.00070 1.00000 0.00560
O5 -0.41570 0.25350 -0.45081 1.00000 0.00680
H 0.50000 0.41100 0.00000 0.50000 0.02800

loop_
_cod_related_entry_id
_cod_related_entry_database
_cod_related_entry_code
1 AMCSD 0012323
